data_7055456
loop_
_publ_author_name
'Hua, Youjie'
'Li, Xiaojun'
'Zhang, Dawei'
'Ma, Hongping'
'Deng, Degang'
'Xu, Shiqing'

_publ_section_title
;
 The crystal structure and luminescence properties of novel Ce3+and Ce3+,
 Sm3+-activated Y4SiAlO8N phosphors for near-UV white LEDs
;
_journal_issue 6
_journal_name_full 'New J. Chem.'
_journal_page_first 5458
_journal_paper_doi 10.1039/C5NJ03712C
_journal_volume 40
_journal_year 2016
_chemical_formula_moiety 'Al N O8 Si Y4'
_chemical_formula_sum 'Al N O8 Si Y4'
_chemical_formula_weight 552.69
_space_group_IT_number 14
_symmetry_cell_setting monoclinic
_symmetry_Int_Tables_number 14
_symmetry_space_group_name_Hall '-P 2ybc'
_symmetry_space_group_name_H-M 'P 1 21/c 1'
_audit_creation_date 2015-09-14
_audit_creation_method 'Materials Studio'
_audit_update_record
;
2015-12-23 deposited with the CCDC.
2016-04-08 downloaded from the CCDC.
;
_cell_angle_alpha 90.0000
_cell_angle_beta 109.7109
_cell_angle_gamma 90.0000
_cell_formula_units_Z 4
_cell_length_a 7.4491
_cell_length_b 10.3933
_cell_length_c 11.0563
_cell_measurement_reflns_used 10-80
_cell_measurement_temperature 300(2)
_cell_measurement_theta_max 80
_cell_measurement_theta_min 10
_cell_volume 805.831
_computing_structure_refinement 'Materials Studio'
_diffrn_ambient_temperature 300(1)
_diffrn_measured_fraction_theta_full 0.99
_diffrn_measurement_device_type 'BrukerAxs D8 PHASER diffractometer'
_diffrn_radiation_wavelength 0.71073
_exptl_absorpt_coefficient_mu 28.799
_exptl_crystal_colour colourless
_exptl_crystal_density_diffrn 4.555
_exptl_crystal_description block
_exptl_crystal_F_000 1016.0
_refine_ls_R_factor_all .057
_cod_data_source_file c5nj03712c1.cif
_cod_data_source_block Y4SiAlO8N
_cod_depositor_comments 'Adding full bibliography for 7055456.cif.'
_cod_original_cell_volume 805.83
_cod_original_sg_symbol_H-M P21/C
_cod_database_code 7055456
_computing_r-bragg 1.413

loop_
_symmetry_equiv_pos_as_xyz
x,y,z
-x,y+1/2,-z+1/2
-x,-y,-z
x,-y+1/2,z+1/2

loop_
_atom_site_label
_atom_site_type_symbol
_atom_site_fract_x
_atom_site_fract_y
_atom_site_fract_z
_atom_site_U_iso_or_equiv
_atom_site_adp_type
_atom_site_occupancy
Y1 Y 0.83730 0.12159 0.42661 0.00000 Uiso 1.00
Y2 Y 0.35224 0.12567 0.42558 0.00000 Uiso 1.00
Y3 Y 0.52818 0.40683 0.29812 0.00373 Uiso 1.00
Y4 Y 0.02159 0.40185 0.29919 0.00948 Uiso 1.00
Al Al 0.74440 0.18886 0.12541 0.00000 Uiso 1.00
Si Si 0.15698 0.18585 0.11227 0.00000 Uiso 1.00
N1 N 0.95101 0.24110 0.10216 0.00000 Uiso 1.00
O1 O 0.72617 0.03516 0.16247 0.00000 Uiso 1.00
O2 O 0.21269 0.03114 0.16266 0.00002 Uiso 1.00
O3 O 0.72414 0.27626 0.24133 0.03431 Uiso 1.00
O4 O 0.28561 0.26622 0.23633 0.00000 Uiso 1.00
O5 O 0.58438 0.23407 -0.01508 0.09955 Uiso 1.00
O6 O 0.16610 0.22101 -0.02600 0.00159 Uiso 1.00
O7 O 0.43651 0.49627 0.10235 0.00000 Uiso 1.00
O8 O 0.92974 0.52139 0.09057 0.00000 Uiso 1.00

loop_
_geom_bond_atom_site_label_1
_geom_bond_atom_site_label_2
_geom_bond_distance
_geom_bond_site_symmetry_2
_ccdc_geom_bond_type
Y1 Y2 3.610 . S
Y1 Y3 3.729 . S
Y1 Y4 3.696 1_655 S
Y1 Al 3.241 . S
Y1 O3 2.515 . S
Y1 O5 2.652 4 S
Y1 O8 2.087 2_745 S
Y1 O7 2.349 2_645 S
Y1 Y3 3.742 2_645 S
Y1 Y1 3.499 3_756 S
Y1 Y4 3.785 2_645 S
Y1 Y4 3.886 4_655 S
Y1 Al 3.196 4 S
Y1 N1 2.326 4 S
Y1 Y2 3.581 3_656 S
Y1 O8 2.264 4 S
Y2 Y3 3.673 . S
Y2 Y4 3.733 . S
Y2 Si 3.333 . S
Y2 O2 2.908 . S
Y2 O4 2.461 . S
Y2 Y1 3.581 3_656 S
Y2 O5 2.186 4 S
Y2 Y3 3.684 2_645 S
Y2 Y4 3.831 2_545 S
Y2 O7 2.170 2_645 S
Y2 O8 2.316 2_645 S
Y2 O6 2.291 4 S
Y2 O7 2.234 4 S
Y2 Y2 3.455 3_656 S
Y3 Y4 3.778 . S
Y3 O3 2.233 . S
Y3 O4 2.244 . S
Y3 O7 2.240 . S
Y3 Y1 3.742 2_655 S
Y3 Y2 3.684 2_655 S
Y3 O1 2.473 2_655 S
Y3 O2 2.240 2_655 S
Y3 O5 2.450 4 S
Y4 Y1 3.696 1_455 S
Y4 Al 3.190 1_455 S
Y4 N1 2.653 1_455 S
Y4 O3 2.463 1_455 S
Y4 O4 2.694 . S
Y4 O8 2.503 1_455 S
Y4 Y1 3.785 2_655 S
Y4 Y1 3.886 4_454 S
Y4 Y2 3.831 2 S
Y4 O1 2.257 2_655 S
Y4 O2 2.351 2 S
Y4 O6 2.263 4 S
Al Y4 3.190 1_655 S
Al N1 1.731 . S
Al O1 1.666 . S
Al O3 1.619 . S
Al O5 1.675 . S
Al Y1 3.196 4_554 S
Si N1 1.606 1_455 S
Si O2 1.706 . S
Si O4 1.616 . S
Si O6 1.595 . S
N1 Si 1.606 1_655 S
N1 Y4 2.653 1_655 S
N1 Y1 2.326 4_554 S
O1 Y3 2.473 2_645 S
O1 Y4 2.257 2_645 S
O2 Y3 2.240 2_645 S
O2 Y4 2.351 2_545 S
O3 Y4 2.463 1_655 S
O5 Y1 2.652 4_554 S
O5 Y2 2.186 4_554 S
O5 Y3 2.450 4_554 S
O6 Y2 2.291 4_554 S
O6 Y4 2.263 4_554 S
O7 Y1 2.349 2_655 S
O7 Y2 2.170 2_655 S
O7 Y2 2.234 4_554 S
O8 Y4 2.503 1_655 S
O8 Y1 2.087 2_755 S
O8 Y1 2.264 4_554 S
O8 Y2 2.316 2_655 S
